data_7134066
loop_
_publ_author_name
'Chauhan, Pankaj'
'Sharma, Manisha'

_publ_section_title
;
 Asymmetric desymmetrization of 2,5-cyclohexadienones initiated by
 organocatalytic conjugate addition to 4-nitro-5-styrylisoxazoles
;
_journal_name_full 'Chemical Communications'
_journal_paper_doi 10.1039/D4CC06145D
_journal_year 2025
_chemical_absolute_configuration rm
_chemical_formula_moiety 'C20 H18 Cl N3 O7'
_chemical_formula_sum 'C20 H18 Cl N3 O7'
_chemical_formula_weight 447.82
_space_group_crystal_system orthorhombic
_space_group_IT_number 19
_space_group_name_Hall 'P 2ac 2ab'
_space_group_name_H-M_alt 'P 21 21 21'
_atom_sites_solution_hydrogens geom
_atom_sites_solution_primary dual
_audit_creation_date 2024-09-03
_audit_creation_method
;
Olex2 1.3
(compiled 2020.11.12 svn.r5f609507 for OlexSys, GUI svn.r6272)
;
_audit_update_record
;
2024-09-05 deposited with the CCDC.	2024-12-16 downloaded from the CCDC.
;
_cell_angle_alpha 90
_cell_angle_beta 90
_cell_angle_gamma 90
_cell_formula_units_Z 8
_cell_length_a 9.3164(6)
_cell_length_b 10.0835(6)
_cell_length_c 42.612(3)
_cell_measurement_reflns_used 9418
_cell_measurement_temperature 100.00
_cell_measurement_theta_max 66.512
_cell_measurement_theta_min 4.506
_cell_volume 4003.1(5)
_computing_cell_refinement 'SAINT V8.40B (?, 2016)'
_computing_data_reduction 'SAINT V8.40B (?, 2016)'
_computing_molecular_graphics 'Olex2 1.3 (Dolomanov et al., 2009)'
_computing_publication_material 'Olex2 1.3 (Dolomanov et al., 2009)'
_computing_structure_refinement 'SHELXL 2019/3 (Sheldrick, 2015)'
_computing_structure_solution 'SHELXT 2018/2 (Sheldrick, 2018)'
_diffrn_ambient_temperature 100.00
_diffrn_measured_fraction_theta_full 0.997
_diffrn_measured_fraction_theta_max 0.997
_diffrn_measurement_device_type 'D8 VENTURE'
_diffrn_radiation_type CuK\a
_diffrn_radiation_wavelength 1.54178
_diffrn_reflns_av_R_equivalents 0.0505
_diffrn_reflns_av_unetI/netI 0.0264
_diffrn_reflns_Laue_measured_fraction_full 0.997
_diffrn_reflns_Laue_measured_fraction_max 0.997
_diffrn_reflns_limit_h_max 10
_diffrn_reflns_limit_h_min -11
_diffrn_reflns_limit_k_max 12
_diffrn_reflns_limit_k_min -11
_diffrn_reflns_limit_l_max 50
_diffrn_reflns_limit_l_min -49
_diffrn_reflns_number 64207
_diffrn_reflns_point_group_measured_fraction_full 0.996
_diffrn_reflns_point_group_measured_fraction_max 0.996
_diffrn_reflns_theta_full 66.615
_diffrn_reflns_theta_max 66.615
_diffrn_reflns_theta_min 2.074
_diffrn_source_current 1.1
_diffrn_source_power 0.05500000000000001
_diffrn_source_voltage 50.0
_exptl_absorpt_coefficient_mu 2.138
_exptl_absorpt_correction_T_max 0.7528
_exptl_absorpt_correction_T_min 0.4494
_exptl_absorpt_correction_type multi-scan
_exptl_absorpt_process_details
;
SADABS-2016/2 (Bruker,2016/2) was used for absorption correction.
wR2(int) was 0.1255 before and 0.0759 after correction.
The Ratio of minimum to maximum transmission is 0.5970.
The \l/2 correction factor is Not present.
;
_exptl_crystal_colour 'clear whiteish white'
_exptl_crystal_colour_lustre clear
_exptl_crystal_colour_modifier whiteish
_exptl_crystal_colour_primary white
_exptl_crystal_density_diffrn 1.486
_exptl_crystal_F_000 1856
_exptl_crystal_size_max 0.2
_exptl_crystal_size_mid 0.15
_exptl_crystal_size_min 0.1
_refine_diff_density_max 0.235
_refine_diff_density_min -0.180
_refine_diff_density_rms 0.035
_refine_ls_abs_structure_details
;
 Refined as an inversion twin.
;
_refine_ls_abs_structure_Flack 0.094(11)
_refine_ls_extinction_method none
_refine_ls_goodness_of_fit_ref 1.058
_refine_ls_hydrogen_treatment constr
_refine_ls_matrix_type full
_refine_ls_number_parameters 564
_refine_ls_number_reflns 7043
_refine_ls_number_restraints 0
_refine_ls_restrained_S_all 1.058
_refine_ls_R_factor_all 0.0259
_refine_ls_R_factor_gt 0.0241
_refine_ls_shift/su_max 0.001
_refine_ls_shift/su_mean 0.000
_refine_ls_structure_factor_coef Fsqd
_refine_ls_weighting_details 'w=1/[\s^2^(Fo^2^)+(0.0322P)^2^+1.1376P] where P=(Fo^2^+2Fc^2^)/3'
_refine_ls_weighting_scheme calc
_refine_ls_wR_factor_gt 0.0626
_refine_ls_wR_factor_ref 0.0630
_reflns_Friedel_coverage 0.754
_reflns_Friedel_fraction_full 0.995
_reflns_Friedel_fraction_max 0.995
_reflns_number_gt 6875
_reflns_number_total 7043
_reflns_threshold_expression 'I > 2\s(I)'
_cod_data_source_file d4cc06145d2.cif
_cod_data_source_block cu_ms_884_rep_0ma
_cod_original_cell_volume 4003.1(4)
_cod_database_code 7134066
_shelx_shelxl_version_number 2019/3
_shelx_space_group_comment
;
The symmetry employed for this shelxl refinement is uniquely defined
by the following loop, which should always be used as a source of
symmetry information in preference to the above space-group names.
They are only intended as comments.
;
_olex2_refinement_description
;
1. Twinned data refinement
 Scales: 0.90554
 0.09446
2.a Ternary CH refined with riding coordinates:
 C00Y(H00Y), C011(H011), C012(H012), C015(H015), C018(H018), C01K(H01K)
2.b Secondary CH2 refined with riding coordinates:
 C014(H01A,H01B), C017(H01L,H01M), C01I(H01S,H01T), C01O(H01F,H01G)
2.c Aromatic/amide H refined with riding coordinates:
 C00R(H00R), C00S(H00S), C00T(H00T), C00V(H00V), C00W(H00W), C010(H010),
 C013(H013), C016(H016), C01B(H01N), C01D(H01O)
2.d Idealised Me refined as rotating group:
 C01H(H01P,H01Q,H01R), C01J(H01C,H01D,H01E), C01P(H01H,H01I,H01J), C01Q(H01U,
 H01V,H01W)
;
_olex2_submission_special_instructions 'No special instructions were received'

loop_
_space_group_symop_operation_xyz
'x, y, z'
'-x+1/2, -y, z+1/2'
'-x, y+1/2, -z+1/2'
'x+1/2, -y+1/2, -z'

loop_
_atom_site_label
_atom_site_type_symbol
_atom_site_fract_x
_atom_site_fract_y
_atom_site_fract_z
_atom_site_U_iso_or_equiv
_atom_site_adp_type
_atom_site_occupancy
_atom_site_site_symmetry_order
_atom_site_calc_flag
_atom_site_refinement_flags_posn
_atom_site_refinement_flags_adp
_atom_site_refinement_flags_occupancy
_atom_site_disorder_assembly
_atom_site_disorder_group
Cl01 Cl 0.64744(6) 0.50460(6) 0.22114(2) 0.02977(13) Uani 1 1 d . . . . .
Cl02 Cl 0.65264(7) -0.28538(5) 0.53405(2) 0.03235(14) Uani 1 1 d . . . . .
O003 O 0.05815(15) 0.87604(15) 0.31202(3) 0.0201(3) Uani 1 1 d . . . . .
O004 O 0.82620(15) 0.29659(14) 0.59495(3) 0.0190(3) Uani 1 1 d . . . . .
O005 O 0.73456(16) 0.47375(16) 0.47567(3) 0.0239(3) Uani 1 1 d . . . . .
O006 O 0.31185(15) 0.37286(15) 0.54553(4) 0.0207(3) Uani 1 1 d . . . . .
O007 O 0.16939(16) 0.39181(14) 0.33922(4) 0.0219(3) Uani 1 1 d . . . . .
O008 O 0.54262(18) 0.58601(16) 0.61062(4) 0.0286(4) Uani 1 1 d . . . . .
O009 O -0.18588(17) 0.55395(16) 0.34029(4) 0.0286(4) Uani 1 1 d . . . . .
O00A O 0.47976(19) 0.80122(17) 0.38533(4) 0.0313(4) Uani 1 1 d . . . . .
O00B O 0.13281(17) 0.37187(16) 0.24901(4) 0.0274(3) Uani 1 1 d . . . . .
O00C O 0.3907(2) 0.74232(16) 0.59948(4) 0.0345(4) Uani 1 1 d . . . . .
O00D O -0.36173(17) 0.68392(17) 0.32663(5) 0.0370(4) Uani 1 1 d . . . . .
O00E O -0.06882(18) 0.4278(2) 0.27024(4) 0.0408(5) Uani 1 1 d . . . . .
N00F N -0.23362(19) 0.66027(18) 0.33102(4) 0.0225(4) Uani 1 1 d . . . . .
N00G N 0.0463(2) 0.4552(2) 0.25801(4) 0.0246(4) Uani 1 1 d . . . . .
N00H N -0.05319(19) 0.97131(18) 0.31702(4) 0.0217(4) Uani 1 1 d . . . . .
N00I N 0.21604(18) 0.47700(19) 0.53684(5) 0.0241(4) Uani 1 1 d . . . . .
N00J N 0.4385(2) 0.62981(18) 0.59625(4) 0.0232(4) Uani 1 1 d . . . . .
O00K O 0.1844(2) 0.1661(3) 0.59665(5) 0.0548(6) Uani 1 1 d . . . . .
N00L N 0.2929(2) 0.1891(2) 0.61145(5) 0.0340(5) Uani 1 1 d . . . . .
C00M C 0.7505(2) 0.4214(2) 0.50120(5) 0.0185(4) Uani 1 1 d . . . . .
C00N C 0.6137(2) 0.0931(2) 0.56096(4) 0.0164(4) Uani 1 1 d . . . . .
C00O C 0.0056(2) 0.7540(2) 0.31686(5) 0.0172(4) Uani 1 1 d . . . . .
C00P C 0.7532(2) 0.1413(2) 0.55682(5) 0.0168(4) Uani 1 1 d . . . . .
C00Q C -0.1352(2) 0.7657(2) 0.32444(5) 0.0181(4) Uani 1 1 d . . . . .
C00R C 0.8933(2) 0.3980(2) 0.51490(5) 0.0197(4) Uani 1 1 d . . . . .
H00R H 0.975889 0.429329 0.504134 0.024 Uiso 1 1 calc R U . . .
C00S C 0.3805(2) 0.4704(2) 0.36627(5) 0.0207(4) Uani 1 1 d . . . . .
H00S H 0.400122 0.382711 0.373166 0.025 Uiso 1 1 calc R U . . .
C00T C 0.4404(2) 0.5712(2) 0.38168(5) 0.0230(5) Uani 1 1 d . . . . .
H00T H 0.500795 0.552673 0.399108 0.028 Uiso 1 1 calc R U . . .
C00U C 0.4026(2) 0.4163(2) 0.56765(5) 0.0172(4) Uani 1 1 d . . . . .
C00V C 0.9096(2) 0.3340(2) 0.54211(5) 0.0195(4) Uani 1 1 d . . . . .
H00V H 1.004594 0.316520 0.549091 0.023 Uiso 1 1 calc R U . . .
C00W C 0.5827(2) 0.4186(2) 0.27959(5) 0.0229(4) Uani 1 1 d . . . . .
H00W H 0.669256 0.368973 0.278572 0.028 Uiso 1 1 calc R U . . .
C00X C 0.7868(2) 0.2874(2) 0.56252(5) 0.0168(4) Uani 1 1 d . . . . .
C00Y C 0.6538(2) 0.37232(19) 0.55546(4) 0.0156(4) Uani 1 1 d . . . . .
H00Y H 0.677029 0.465471 0.561716 0.019 Uiso 1 1 calc R U . . .
C00Z C 0.4162(2) 0.7099(2) 0.37261(5) 0.0222(4) Uani 1 1 d . . . . .
C010 C 0.8613(2) 0.0559(2) 0.54652(5) 0.0206(4) Uani 1 1 d . . . . .
H010 H 0.956115 0.088874 0.544051 0.025 Uiso 1 1 calc R U . . .
C011 C 0.1862(2) 0.6419(2) 0.28167(5) 0.0187(4) Uani 1 1 d . . . . .
H011 H 0.212808 0.736532 0.277707 0.022 Uiso 1 1 calc R U . . .
C012 C 0.4876(2) 0.1779(2) 0.57161(5) 0.0165(4) Uani 1 1 d . . . . .
H012 H 0.410658 0.171557 0.555305 0.020 Uiso 1 1 calc R U . . .
C013 C 0.4132(2) 0.5678(2) 0.25549(5) 0.0211(4) Uani 1 1 d . . . . .
H013 H 0.386249 0.621167 0.238085 0.025 Uiso 1 1 calc R U . . .
C014 C 0.3109(2) 0.7361(2) 0.34642(5) 0.0188(4) Uani 1 1 d . . . . .
H01A H 0.364626 0.750334 0.326657 0.023 Uiso 1 1 calc R U . . .
H01B H 0.257243 0.818488 0.351111 0.023 Uiso 1 1 calc R U . . .
C015 C 0.2039(2) 0.6225(2) 0.34169(5) 0.0176(4) Uani 1 1 d . . . . .
H015 H 0.142506 0.617420 0.360899 0.021 Uiso 1 1 calc R U . . .
C016 C 0.4975(2) 0.4154(2) 0.30599(5) 0.0216(4) Uani 1 1 d . . . . .
H016 H 0.527026 0.363499 0.323448 0.026 Uiso 1 1 calc R U . . .
C017 C 0.6232(2) 0.3731(2) 0.52012(5) 0.0178(4) Uani 1 1 d . . . . .
H01L H 0.597786 0.282270 0.513295 0.021 Uiso 1 1 calc R U . . .
H01M H 0.539738 0.431261 0.515897 0.021 Uiso 1 1 calc R U . . .
C018 C 0.5258(2) 0.3263(2) 0.57595(5) 0.0160(4) Uani 1 1 d . . . . .
H018 H 0.551096 0.341295 0.598484 0.019 Uiso 1 1 calc R U . . .
O019 O 0.3010(3) 0.2689(3) 0.63240(7) 0.0786(9) Uani 1 1 d . . . . .
C01A C 0.3684(2) 0.4864(2) 0.30785(5) 0.0187(4) Uani 1 1 d . . . . .
C01B C 0.8331(2) -0.0758(2) 0.53984(5) 0.0230(4) Uani 1 1 d . . . . .
H01N H 0.907123 -0.133625 0.532921 0.028 Uiso 1 1 calc R U . . .
C01C C 0.3682(2) 0.5445(2) 0.57419(5) 0.0191(4) Uani 1 1 d . . . . .
C01D C 0.5845(2) -0.0397(2) 0.55390(5) 0.0198(4) Uani 1 1 d . . . . .
H01O H 0.490028 -0.073740 0.556229 0.024 Uiso 1 1 calc R U . . .
C01E C -0.1680(2) 0.9038(2) 0.32391(5) 0.0198(4) Uani 1 1 d . . . . .
C01F C 0.3250(2) 0.5622(2) 0.28206(5) 0.0188(4) Uani 1 1 d . . . . .
C01G C 0.5387(2) 0.4964(2) 0.25457(5) 0.0225(4) Uani 1 1 d . . . . .
C01H C 0.8771(2) 0.4242(2) 0.60490(5) 0.0248(5) Uani 1 1 d . . . . .
H01P H 0.939006 0.461924 0.588593 0.037 Uiso 1 1 calc R U . . .
H01Q H 0.931851 0.414515 0.624400 0.037 Uiso 1 1 calc R U . . .
H01R H 0.795155 0.483202 0.608492 0.037 Uiso 1 1 calc R U . . .
C01I C 0.4286(2) 0.1185(2) 0.60234(5) 0.0221(4) Uani 1 1 d . . . . .
H01S H 0.408843 0.022845 0.599408 0.026 Uiso 1 1 calc R U . . .
H01T H 0.500833 0.128036 0.619232 0.026 Uiso 1 1 calc R U . . .
C01J C -0.3073(2) 0.9719(2) 0.32992(6) 0.0281(5) Uani 1 1 d . . . . .
H01C H -0.292432 1.068151 0.329971 0.042 Uiso 1 1 calc R U . . .
H01D H -0.345141 0.944028 0.350341 0.042 Uiso 1 1 calc R U . . .
H01E H -0.375962 0.948427 0.313409 0.042 Uiso 1 1 calc R U . . .
C01K C 0.1035(2) 0.6377(2) 0.31321(5) 0.0180(4) Uani 1 1 d . . . . .
H01K H 0.041360 0.556851 0.312648 0.022 Uiso 1 1 calc R U . . .
C01L C 0.2510(2) 0.5789(2) 0.55418(5) 0.0218(4) Uani 1 1 d . . . . .
C01M C 0.2830(2) 0.4892(2) 0.33844(5) 0.0185(4) Uani 1 1 d . . . . .
C01N C 0.6937(2) -0.1209(2) 0.54355(5) 0.0223(4) Uani 1 1 d . . . . .
C01O C 0.0855(2) 0.5983(2) 0.25467(5) 0.0225(4) Uani 1 1 d . . . . .
H01F H -0.002695 0.653023 0.254985 0.027 Uiso 1 1 calc R U . . .
H01G H 0.134027 0.612423 0.234274 0.027 Uiso 1 1 calc R U . . .
C01P C 0.2040(3) 0.2619(2) 0.32805(6) 0.0258(5) Uani 1 1 d . . . . .
H01H H 0.288523 0.228563 0.339249 0.039 Uiso 1 1 calc R U . . .
H01I H 0.224716 0.265840 0.305515 0.039 Uiso 1 1 calc R U . . .
H01J H 0.122644 0.202351 0.331720 0.039 Uiso 1 1 calc R U . . .
C01Q C 0.1709(3) 0.7058(2) 0.55035(6) 0.0311(5) Uani 1 1 d . . . . .
H01U H 0.097998 0.695404 0.533949 0.047 Uiso 1 1 calc R U . . .
H01V H 0.237820 0.776407 0.544367 0.047 Uiso 1 1 calc R U . . .
H01W H 0.124164 0.729063 0.570202 0.047 Uiso 1 1 calc R U . . .

loop_
_atom_site_aniso_label
_atom_site_aniso_U_11
_atom_site_aniso_U_22
_atom_site_aniso_U_33
_atom_site_aniso_U_23
_atom_site_aniso_U_13
_atom_site_aniso_U_12
Cl01 0.0251(3) 0.0343(3) 0.0299(3) 0.0002(2) 0.0124(2) 0.0030(2)
Cl02 0.0497(3) 0.0125(2) 0.0349(3) -0.0026(2) 0.0080(3) -0.0002(2)
O003 0.0164(7) 0.0175(7) 0.0264(7) 0.0009(6) 0.0025(6) 0.0009(6)
O004 0.0190(7) 0.0165(7) 0.0215(7) 0.0007(6) -0.0053(6) -0.0019(6)
O005 0.0247(8) 0.0253(8) 0.0218(7) 0.0040(6) 0.0018(6) 0.0011(6)
O006 0.0136(7) 0.0185(7) 0.0301(8) 0.0020(6) -0.0033(6) 0.0004(6)
O007 0.0183(7) 0.0157(7) 0.0317(8) -0.0004(6) 0.0045(6) -0.0032(6)
O008 0.0329(9) 0.0244(8) 0.0285(8) -0.0049(7) -0.0049(7) 0.0017(7)
O009 0.0276(8) 0.0221(8) 0.0360(9) 0.0053(7) 0.0027(7) -0.0030(7)
O00A 0.0359(9) 0.0224(9) 0.0357(9) -0.0061(7) -0.0133(7) -0.0006(7)
O00B 0.0289(8) 0.0220(8) 0.0313(8) -0.0017(7) -0.0039(7) 0.0014(7)
O00C 0.0533(11) 0.0165(8) 0.0339(9) -0.0042(7) 0.0052(8) 0.0099(8)
O00D 0.0145(8) 0.0282(9) 0.0683(12) -0.0089(8) 0.0046(8) -0.0008(7)
O00E 0.0263(9) 0.0514(12) 0.0448(10) -0.0123(9) 0.0075(7) -0.0157(8)
N00F 0.0183(9) 0.0217(10) 0.0276(9) -0.0052(8) 0.0040(7) -0.0016(7)
N00G 0.0224(9) 0.0298(11) 0.0214(9) -0.0045(8) -0.0038(7) -0.0024(8)
N00H 0.0209(9) 0.0184(9) 0.0258(9) -0.0012(7) -0.0003(7) 0.0049(7)
N00I 0.0128(8) 0.0240(10) 0.0355(10) 0.0087(8) -0.0007(7) 0.0036(7)
N00J 0.0295(10) 0.0172(9) 0.0228(9) -0.0005(7) 0.0051(8) 0.0014(8)
O00K 0.0209(10) 0.0777(16) 0.0657(14) 0.0167(12) 0.0079(9) 0.0092(10)
N00L 0.0323(12) 0.0216(10) 0.0480(13) 0.0072(9) 0.0195(10) 0.0014(9)
C00M 0.0199(10) 0.0137(9) 0.0219(10) -0.0025(8) 0.0016(8) 0.0000(8)
C00N 0.0193(10) 0.0142(10) 0.0157(9) 0.0020(8) -0.0015(7) 0.0000(8)
C00O 0.0173(10) 0.0177(10) 0.0168(9) -0.0006(8) 0.0003(7) -0.0016(8)
C00P 0.0182(10) 0.0150(10) 0.0172(9) 0.0031(8) -0.0021(7) 0.0017(8)
C00Q 0.0153(10) 0.0206(10) 0.0183(9) -0.0020(8) 0.0001(7) 0.0012(8)
C00R 0.0165(10) 0.0176(10) 0.0251(10) -0.0005(8) 0.0041(8) -0.0011(8)
C00S 0.0192(10) 0.0200(10) 0.0228(10) 0.0048(8) 0.0046(8) 0.0015(8)
C00T 0.0241(11) 0.0250(12) 0.0199(10) 0.0036(9) -0.0012(8) 0.0009(9)
C00U 0.0124(9) 0.0192(10) 0.0200(9) 0.0027(8) 0.0026(7) -0.0030(8)
C00V 0.0143(9) 0.0164(10) 0.0279(11) -0.0007(8) -0.0004(8) 0.0002(8)
C00W 0.0169(10) 0.0190(10) 0.0329(11) -0.0044(9) 0.0024(8) 0.0014(8)
C00X 0.0156(9) 0.0152(10) 0.0195(10) 0.0016(8) -0.0013(7) 0.0011(8)
C00Y 0.0140(9) 0.0127(9) 0.0200(9) -0.0002(7) -0.0001(8) -0.0004(8)
C00Z 0.0210(11) 0.0230(12) 0.0225(10) -0.0028(9) 0.0000(8) 0.0011(9)
C010 0.0191(10) 0.0219(10) 0.0208(10) 0.0032(8) -0.0001(8) 0.0038(9)
C011 0.0181(10) 0.0166(10) 0.0213(10) -0.0002(8) 0.0019(8) 0.0008(8)
C012 0.0150(10) 0.0136(10) 0.0209(10) 0.0012(8) -0.0014(8) -0.0012(8)
C013 0.0213(10) 0.0196(10) 0.0226(10) 0.0000(8) 0.0014(8) -0.0022(8)
C014 0.0193(10) 0.0154(10) 0.0218(10) -0.0014(8) 0.0010(8) 0.0018(8)
C015 0.0154(9) 0.0180(10) 0.0193(10) -0.0003(8) 0.0024(7) 0.0010(8)
C016 0.0210(10) 0.0167(10) 0.0272(11) -0.0006(8) -0.0014(8) 0.0005(8)
C017 0.0149(10) 0.0154(10) 0.0230(10) 0.0015(8) -0.0015(8) -0.0009(8)
C018 0.0131(9) 0.0141(10) 0.0209(10) -0.0001(8) -0.0002(7) 0.0010(7)
O019 0.0711(17) 0.0556(15) 0.109(2) -0.0469(16) 0.0361(15) 0.0006(13)
C01A 0.0164(10) 0.0164(9) 0.0234(10) -0.0020(8) 0.0013(8) -0.0024(8)
C01B 0.0272(11) 0.0190(10) 0.0228(10) 0.0024(8) 0.0026(8) 0.0089(9)
C01C 0.0181(10) 0.0158(10) 0.0234(10) 0.0018(8) 0.0051(8) 0.0017(8)
C01D 0.0227(10) 0.0165(10) 0.0200(10) 0.0013(8) -0.0006(8) -0.0016(8)
C01E 0.0188(10) 0.0210(10) 0.0196(9) -0.0032(8) -0.0017(7) 0.0021(9)
C01F 0.0176(10) 0.0168(9) 0.0221(10) -0.0035(8) 0.0003(8) -0.0019(8)
C01G 0.0194(10) 0.0216(11) 0.0265(11) -0.0032(9) 0.0071(8) -0.0016(9)
C01H 0.0270(11) 0.0199(11) 0.0273(11) -0.0024(9) -0.0065(9) -0.0031(9)
C01I 0.0192(10) 0.0180(10) 0.0290(11) 0.0025(9) 0.0046(8) -0.0017(8)
C01J 0.0202(11) 0.0255(12) 0.0388(13) -0.0056(10) -0.0010(9) 0.0052(9)
C01K 0.0153(9) 0.0169(10) 0.0217(10) -0.0010(8) 0.0010(8) -0.0010(8)
C01L 0.0163(10) 0.0222(11) 0.0269(10) 0.0070(9) 0.0081(8) 0.0040(8)
C01M 0.0182(10) 0.0138(10) 0.0235(10) -0.0004(8) 0.0009(8) -0.0011(8)
C01N 0.0355(12) 0.0119(10) 0.0194(10) 0.0005(8) 0.0017(8) 0.0013(9)
C01O 0.0223(11) 0.0227(11) 0.0225(10) -0.0012(9) -0.0015(8) 0.0064(9)
C01P 0.0279(11) 0.0153(10) 0.0341(12) -0.0004(9) 0.0008(9) -0.0034(9)
C01Q 0.0298(12) 0.0290(13) 0.0344(12) 0.0089(10) 0.0085(10) 0.0149(10)

loop_
_atom_type_symbol
_atom_type_description
_atom_type_scat_dispersion_real
_atom_type_scat_dispersion_imag
_atom_type_scat_source
C C 0.0181 0.0091 'International Tables Vol C Tables 4.2.6.8 and 6.1.1.4'
H H 0.0000 0.0000 'International Tables Vol C Tables 4.2.6.8 and 6.1.1.4'
Cl Cl 0.3639 0.7018 'International Tables Vol C Tables 4.2.6.8 and 6.1.1.4'
N N 0.0311 0.0180 'International Tables Vol C Tables 4.2.6.8 and 6.1.1.4'
O O 0.0492 0.0322 'International Tables Vol C Tables 4.2.6.8 and 6.1.1.4'

loop_
_geom_angle_atom_site_label_1
_geom_angle_atom_site_label_2
_geom_angle_atom_site_label_3
_geom_angle
_geom_angle_site_symmetry_1
_geom_angle_site_symmetry_3
_geom_angle_publ_flag
C00O O003 N00H 109.21(15) . . ?
C00X O004 C01H 115.29(15) . . ?
C00U O006 N00I 109.70(16) . . ?
C01P O007 C01M 116.71(16) . . ?
O009 N00F O00D 124.74(19) . . ?
O009 N00F C00Q 118.70(17) . . ?
O00D N00F C00Q 116.56(19) . . ?
O00B N00G C01O 118.11(18) . . ?
O00E N00G O00B 123.7(2) . . ?
O00E N00G C01O 118.17(19) . . ?
C01E N00H O003 106.17(16) . . ?
C01L N00I O006 106.02(16) . . ?
O008 N00J C01C 118.16(18) . . ?
O00C N00J O008 124.3(2) . . ?
O00C N00J C01C 117.56(19) . . ?
O00K N00L C01I 118.4(2) . . ?
O019 N00L O00K 124.4(2) . . ?
O019 N00L C01I 117.1(2) . . ?
O005 C00M C00R 122.26(19) . . ?
O005 C00M C017 121.27(19) . . ?
C00R C00M C017 116.45(17) . . ?
C00P C00N C012 124.03(18) . . ?
C00P C00N C01D 119.05(19) . . ?
C01D C00N C012 116.87(18) . . ?
O003 C00O C00Q 108.07(18) . . ?
O003 C00O C01K 118.82(17) . . ?
C00Q C00O C01K 133.1(2) . . ?
C00N C00P C00X 120.39(18) . . ?
C010 C00P C00N 119.70(19) . . ?
C010 C00P C00X 119.88(19) . . ?
C00O C00Q N00F 126.98(19) . . ?
C00O C00Q C01E 106.77(19) . . ?
C01E C00Q N00F 126.24(18) . . ?
C00M C00R H00R 119.2 . . ?
C00V C00R C00M 121.64(19) . . ?
C00V C00R H00R 119.2 . . ?
C00T C00S H00S 118.5 . . ?
C00T C00S C01M 123.1(2) . . ?
C01M C00S H00S 118.5 . . ?
C00S C00T H00T 118.9 . . ?
C00S C00T C00Z 122.1(2) . . ?
C00Z C00T H00T 118.9 . . ?
O006 C00U C018 116.74(18) . . ?
O006 C00U C01C 107.79(18) . . ?
C01C C00U C018 134.8(2) . . ?
C00R C00V H00V 117.9 . . ?
C00R C00V C00X 124.28(19) . . ?
C00X C00V H00V 117.9 . . ?
C016 C00W H00W 120.9 . . ?
C016 C00W C01G 118.1(2) . . ?
C01G C00W H00W 120.9 . . ?
O004 C00X C00P 105.58(15) . . ?
O004 C00X C00V 109.94(16) . . ?
O004 C00X C00Y 111.07(16) . . ?
C00P C00X C00Y 109.97(16) . . ?
C00V C00X C00P 111.31(17) . . ?
C00V C00X C00Y 108.95(16) . . ?
C00X C00Y H00Y 107.3 . . ?
C00X C00Y C018 110.12(16) . . ?
C017 C00Y C00X 110.24(16) . . ?
C017 C00Y H00Y 107.3 . . ?
C017 C00Y C018 114.32(16) . . ?
C018 C00Y H00Y 107.3 . . ?
O00A C00Z C00T 121.8(2) . . ?
O00A C00Z C014 120.7(2) . . ?
C00T C00Z C014 117.45(19) . . ?
C00P C010 H010 119.3 . . ?
C01B C010 C00P 121.4(2) . . ?
C01B C010 H010 119.3 . . ?
C01F C011 H011 107.2 . . ?
C01F C011 C01K 113.47(17) . . ?
C01F C011 C01O 111.87(17) . . ?
C01K C011 H011 107.2 . . ?
C01O C011 H011 107.2 . . ?
C01O C011 C01K 109.57(17) . . ?
C00N C012 H012 108.1 . . ?
C00N C012 C018 113.63(16) . . ?
C00N C012 C01I 108.04(16) . . ?
C018 C012 H012 108.1 . . ?
C01I C012 H012 108.1 . . ?
C01I C012 C018 110.84(17) . . ?
C01F C013 H013 120.0 . . ?
C01G C013 H013 120.0 . . ?
C01G C013 C01F 120.1(2) . . ?
C00Z C014 H01A 109.0 . . ?
C00Z C014 H01B 109.0 . . ?
C00Z C014 C015 112.92(18) . . ?
H01A C014 H01B 107.8 . . ?
C015 C014 H01A 109.0 . . ?
C015 C014 H01B 109.0 . . ?
C014 C015 H015 107.6 . . ?
C014 C015 C01K 115.13(17) . . ?
C014 C015 C01M 110.69(16) . . ?
C01K C015 H015 107.6 . . ?
C01M C015 H015 107.6 . . ?
C01M C015 C01K 107.88(16) . . ?
C00W C016 H016 119.1 . . ?
C00W C016 C01A 121.9(2) . . ?
C01A C016 H016 119.1 . . ?
C00M C017 C00Y 112.25(16) . . ?
C00M C017 H01L 109.2 . . ?
C00M C017 H01M 109.2 . . ?
C00Y C017 H01L 109.2 . . ?
C00Y C017 H01M 109.2 . . ?
H01L C017 H01M 107.9 . . ?
C00U C018 C00Y 105.92(16) . . ?
C00U C018 C012 112.25(17) . . ?
C00U C018 H018 108.3 . . ?
C00Y C018 H018 108.3 . . ?
C012 C018 C00Y 113.49(16) . . ?
C012 C018 H018 108.3 . . ?
C016 C01A C01M 120.28(18) . . ?
C01F C01A C016 118.89(19) . . ?
C01F C01A C01M 120.66(18) . . ?
C010 C01B H01N 121.0 . . ?
C010 C01B C01N 118.0(2) . . ?
C01N C01B H01N 121.0 . . ?
C00U C01C N00J 126.6(2) . . ?
C00U C01C C01L 106.77(19) . . ?
C01L C01C N00J 126.56(19) . . ?
C00N C01D H01O 120.2 . . ?
C01N C01D C00N 119.6(2) . . ?
C01N C01D H01O 120.2 . . ?
N00H C01E C00Q 109.76(18) . . ?
N00H C01E C01J 120.9(2) . . ?
C00Q C01E C01J 129.3(2) . . ?
C013 C01F C011 117.91(18) . . ?
C01A C01F C011 122.88(18) . . ?
C01A C01F C013 119.20(19) . . ?
C00W C01G Cl01 118.83(16) . . ?
C013 C01G Cl01 119.40(17) . . ?
C013 C01G C00W 121.8(2) . . ?
O004 C01H H01P 109.5 . . ?
O004 C01H H01Q 109.5 . . ?
O004 C01H H01R 109.5 . . ?
H01P C01H H01Q 109.5 . . ?
H01P C01H H01R 109.5 . . ?
H01Q C01H H01R 109.5 . . ?
N00L C01I C012 109.58(17) . . ?
N00L C01I H01S 109.8 . . ?
N00L C01I H01T 109.8 . . ?
C012 C01I H01S 109.8 . . ?
C012 C01I H01T 109.8 . . ?
H01S C01I H01T 108.2 . . ?
C01E C01J H01C 109.5 . . ?
C01E C01J H01D 109.5 . . ?
C01E C01J H01E 109.5 . . ?
H01C C01J H01D 109.5 . . ?
H01C C01J H01E 109.5 . . ?
H01D C01J H01E 109.5 . . ?
C00O C01K C011 111.85(17) . . ?
C00O C01K C015 111.53(17) . . ?
C00O C01K H01K 106.8 . . ?
C011 C01K H01K 106.8 . . ?
C015 C01K C011 112.57(16) . . ?
C015 C01K H01K 106.8 . . ?
N00I C01L C01C 109.71(19) . . ?
N00I C01L C01Q 119.2(2) . . ?
C01C C01L C01Q 131.1(2) . . ?
O007 C01M C00S 109.80(16) . . ?
O007 C01M C015 103.93(15) . . ?
O007 C01M C01A 112.87(16) . . ?
C00S C01M C015 109.13(17) . . ?
C00S C01M C01A 110.85(16) . . ?
C01A C01M C015 110.01(17) . . ?
C01B C01N Cl02 119.35(17) . . ?
C01D C01N Cl02 118.40(17) . . ?
C01D C01N C01B 122.2(2) . . ?
N00G C01O C011 110.57(17) . . ?
N00G C01O H01F 109.5 . . ?
N00G C01O H01G 109.5 . . ?
C011 C01O H01F 109.5 . . ?
C011 C01O H01G 109.5 . . ?
H01F C01O H01G 108.1 . . ?
O007 C01P H01H 109.5 . . ?
O007 C01P H01I 109.5 . . ?
O007 C01P H01J 109.5 . . ?
H01H C01P H01I 109.5 . . ?
H01H C01P H01J 109.5 . . ?
H01I C01P H01J 109.5 . . ?
C01L C01Q H01U 109.5 . . ?
C01L C01Q H01V 109.5 . . ?
C01L C01Q H01W 109.5 . . ?
H01U C01Q H01V 109.5 . . ?
H01U C01Q H01W 109.5 . . ?
H01V C01Q H01W 109.5 . . ?

loop_
_geom_bond_atom_site_label_1
_geom_bond_atom_site_label_2
_geom_bond_distance
_geom_bond_site_symmetry_2
_geom_bond_publ_flag
Cl01 C01G 1.750(2) . ?
Cl02 C01N 1.749(2) . ?
O003 N00H 1.430(2) . ?
O003 C00O 1.340(3) . ?
O004 C00X 1.433(2) . ?
O004 C01H 1.435(3) . ?
O005 C00M 1.218(3) . ?
O006 N00I 1.427(2) . ?
O006 C00U 1.340(3) . ?
O007 C01M 1.444(2) . ?
O007 C01P 1.431(3) . ?
O008 N00J 1.229(3) . ?
O009 N00F 1.226(2) . ?
O00A C00Z 1.221(3) . ?
O00B N00G 1.226(2) . ?
O00C N00J 1.227(2) . ?
O00D N00F 1.231(2) . ?
O00E N00G 1.224(3) . ?
N00F C00Q 1.432(3) . ?
N00G C01O 1.495(3) . ?
N00H C01E 1.301(3) . ?
N00I C01L 1.307(3) . ?
N00J C01C 1.432(3) . ?
O00K N00L 1.214(3) . ?
N00L O019 1.204(3) . ?
N00L C01I 1.502(3) . ?
C00M C00R 1.472(3) . ?
C00M C017 1.514(3) . ?
C00N C00P 1.399(3) . ?
C00N C012 1.522(3) . ?
C00N C01D 1.400(3) . ?
C00O C00Q 1.356(3) . ?
C00O C01K 1.494(3) . ?
C00P C00X 1.526(3) . ?
C00P C010 1.395(3) . ?
C00Q C01E 1.426(3) . ?
C00R H00R 0.9500 . ?
C00R C00V 1.336(3) . ?
C00S H00S 0.9500 . ?
C00S C00T 1.332(3) . ?
C00S C01M 1.505(3) . ?
C00T H00T 0.9500 . ?
C00T C00Z 1.469(3) . ?
C00U C018 1.504(3) . ?
C00U C01C 1.362(3) . ?
C00V H00V 0.9500 . ?
C00V C00X 1.512(3) . ?
C00W H00W 0.9500 . ?
C00W C016 1.377(3) . ?
C00W C01G 1.385(3) . ?
C00X C00Y 1.536(3) . ?
C00Y H00Y 1.0000 . ?
C00Y C017 1.533(3) . ?
C00Y C018 1.549(3) . ?
C00Z C014 1.510(3) . ?
C010 H010 0.9500 . ?
C010 C01B 1.384(3) . ?
C011 H011 1.0000 . ?
C011 C01F 1.522(3) . ?
C011 C01K 1.550(3) . ?
C011 C01O 1.549(3) . ?
C012 H012 1.0000 . ?
C012 C018 1.549(3) . ?
C012 C01I 1.541(3) . ?
C013 H013 0.9500 . ?
C013 C01F 1.400(3) . ?
C013 C01G 1.374(3) . ?
C014 H01A 0.9900 . ?
C014 H01B 0.9900 . ?
C014 C015 1.532(3) . ?
C015 H015 1.0000 . ?
C015 C01K 1.540(3) . ?
C015 C01M 1.539(3) . ?
C016 H016 0.9500 . ?
C016 C01A 1.402(3) . ?
C017 H01L 0.9900 . ?
C017 H01M 0.9900 . ?
C018 H018 1.0000 . ?
C01A C01F 1.398(3) . ?
C01A C01M 1.528(3) . ?
C01B H01N 0.9500 . ?
C01B C01N 1.385(3) . ?
C01C C01L 1.428(3) . ?
C01D H01O 0.9500 . ?
C01D C01N 1.379(3) . ?
C01E C01J 1.491(3) . ?
C01H H01P 0.9800 . ?
C01H H01Q 0.9800 . ?
C01H H01R 0.9800 . ?
C01I H01S 0.9900 . ?
C01I H01T 0.9900 . ?
C01J H01C 0.9800 . ?
C01J H01D 0.9800 . ?
C01J H01E 0.9800 . ?
C01K H01K 1.0000 . ?
C01L C01Q 1.490(3) . ?
C01O H01F 0.9900 . ?
C01O H01G 0.9900 . ?
C01P H01H 0.9800 . ?
C01P H01I 0.9800 . ?
C01P H01J 0.9800 . ?
C01Q H01U 0.9800 . ?
C01Q H01V 0.9800 . ?
C01Q H01W 0.9800 . ?

loop_
_geom_torsion_atom_site_label_1
_geom_torsion_atom_site_label_2
_geom_torsion_atom_site_label_3
_geom_torsion_atom_site_label_4
_geom_torsion
_geom_torsion_site_symmetry_1
_geom_torsion_site_symmetry_2
_geom_torsion_site_symmetry_3
_geom_torsion_site_symmetry_4
_geom_torsion_publ_flag
O003 N00H C01E C00Q 1.5(2) . . . . ?
O003 N00H C01E C01J -178.55(18) . . . . ?
O003 C00O C00Q N00F 178.91(18) . . . . ?
O003 C00O C00Q C01E 0.2(2) . . . . ?
O003 C00O C01K C011 -50.3(2) . . . . ?
O003 C00O C01K C015 76.8(2) . . . . ?
O004 C00X C00Y C017 173.92(16) . . . . ?
O004 C00X C00Y C018 -59.0(2) . . . . ?
O005 C00M C00R C00V -176.2(2) . . . . ?
O005 C00M C017 C00Y -153.15(19) . . . . ?
O006 N00I C01L C01C 0.0(2) . . . . ?
O006 N00I C01L C01Q 179.22(17) . . . . ?
O006 C00U C018 C00Y 94.2(2) . . . . ?
O006 C00U C018 C012 -30.1(2) . . . . ?
O006 C00U C01C N00J -179.39(18) . . . . ?
O006 C00U C01C C01L -1.0(2) . . . . ?
O008 N00J C01C C00U 1.5(3) . . . . ?
O008 N00J C01C C01L -176.54(19) . . . . ?
O009 N00F C00Q C00O 24.2(3) . . . . ?
O009 N00F C00Q C01E -157.3(2) . . . . ?
O00A C00Z C014 C015 -158.9(2) . . . . ?
O00B N00G C01O C011 -80.5(2) . . . . ?
O00C N00J C01C C00U -178.6(2) . . . . ?
O00C N00J C01C C01L 3.3(3) . . . . ?
O00D N00F C00Q C00O -155.3(2) . . . . ?
O00D N00F C00Q C01E 23.1(3) . . . . ?
O00E N00G C01O C011 97.9(2) . . . . ?
N00F C00Q C01E N00H -179.83(19) . . . . ?
N00F C00Q C01E C01J 0.2(4) . . . . ?
N00H O003 C00O C00Q 0.7(2) . . . . ?
N00H O003 C00O C01K -179.52(17) . . . . ?
N00I O006 C00U C018 -170.71(16) . . . . ?
N00I O006 C00U C01C 1.0(2) . . . . ?
N00J C01C C01L N00I 178.99(19) . . . . ?
N00J C01C C01L C01Q -0.1(4) . . . . ?
O00K N00L C01I C012 73.9(3) . . . . ?
C00M C00R C00V C00X -4.2(3) . . . . ?
C00N C00P C00X O004 90.2(2) . . . . ?
C00N C00P C00X C00V -150.55(18) . . . . ?
C00N C00P C00X C00Y -29.7(2) . . . . ?
C00N C00P C010 C01B 0.9(3) . . . . ?
C00N C012 C018 C00U 146.28(17) . . . . ?
C00N C012 C018 C00Y 26.2(2) . . . . ?
C00N C012 C01I N00L -172.99(18) . . . . ?
C00N C01D C01N Cl02 -178.50(15) . . . . ?
C00N C01D C01N C01B 0.1(3) . . . . ?
C00O O003 N00H C01E -1.4(2) . . . . ?
C00O C00Q C01E N00H -1.1(2) . . . . ?
C00O C00Q C01E C01J 178.9(2) . . . . ?
C00P C00N C012 C018 2.9(3) . . . . ?
C00P C00N C012 C01I -120.5(2) . . . . ?
C00P C00N C01D C01N 1.1(3) . . . . ?
C00P C00X C00Y C017 -69.6(2) . . . . ?
C00P C00X C00Y C018 57.5(2) . . . . ?
C00P C010 C01B C01N 0.2(3) . . . . ?
C00Q C00O C01K C011 129.5(2) . . . . ?
C00Q C00O C01K C015 -103.5(3) . . . . ?
C00R C00M C017 C00Y 28.6(2) . . . . ?
C00R C00V C00X O004 -145.9(2) . . . . ?
C00R C00V C00X C00P 97.5(2) . . . . ?
C00R C00V C00X C00Y -23.9(3) . . . . ?
C00S C00T C00Z O00A -174.5(2) . . . . ?
C00S C00T C00Z C014 4.6(3) . . . . ?
C00T C00S C01M O007 -143.0(2) . . . . ?
C00T C00S C01M C015 -29.7(3) . . . . ?
C00T C00S C01M C01A 91.6(2) . . . . ?
C00T C00Z C014 C015 22.1(3) . . . . ?
C00U O006 N00I C01L -0.7(2) . . . . ?
C00U C01C C01L N00I 0.6(2) . . . . ?
C00U C01C C01L C01Q -178.5(2) . . . . ?
C00V C00X C00Y C017 52.7(2) . . . . ?
C00V C00X C00Y C018 179.72(16) . . . . ?
C00W C016 C01A C01F 0.3(3) . . . . ?
C00W C016 C01A C01M -175.1(2) . . . . ?
C00X C00P C010 C01B -177.22(18) . . . . ?
C00X C00Y C017 C00M -56.5(2) . . . . ?
C00X C00Y C018 C00U 179.21(16) . . . . ?
C00X C00Y C018 C012 -57.2(2) . . . . ?
C00Z C014 C015 C01K -174.26(17) . . . . ?
C00Z C014 C015 C01M -51.6(2) . . . . ?
C010 C00P C00X O004 -91.7(2) . . . . ?
C010 C00P C00X C00V 27.6(3) . . . . ?
C010 C00P C00X C00Y 148.42(18) . . . . ?
C010 C01B C01N Cl02 177.81(16) . . . . ?
C010 C01B C01N C01D -0.8(3) . . . . ?
C012 C00N C00P C00X -0.9(3) . . . . ?
C012 C00N C00P C010 -179.06(18) . . . . ?
C012 C00N C01D C01N 178.75(19) . . . . ?
C014 C015 C01K C00O -64.7(2) . . . . ?
C014 C015 C01K C011 62.0(2) . . . . ?
C014 C015 C01M O007 171.21(16) . . . . ?
C014 C015 C01M C00S 54.1(2) . . . . ?
C014 C015 C01M C01A -67.7(2) . . . . ?
C016 C00W C01G Cl01 178.67(17) . . . . ?
C016 C00W C01G C013 -0.7(3) . . . . ?
C016 C01A C01F C011 179.56(19) . . . . ?
C016 C01A C01F C013 -1.7(3) . . . . ?
C016 C01A C01M O007 -96.3(2) . . . . ?
C016 C01A C01M C00S 27.4(3) . . . . ?
C016 C01A C01M C015 148.17(19) . . . . ?
C017 C00M C00R C00V 2.0(3) . . . . ?
C017 C00Y C018 C00U -56.1(2) . . . . ?
C017 C00Y C018 C012 67.5(2) . . . . ?
C018 C00U C01C N00J -9.8(4) . . . . ?
C018 C00U C01C C01L 168.6(2) . . . . ?
C018 C00Y C017 C00M 178.85(16) . . . . ?
C018 C012 C01I N00L 61.9(2) . . . . ?
O019 N00L C01I C012 -103.5(3) . . . . ?
C01C C00U C018 C00Y -74.7(3) . . . . ?
C01C C00U C018 C012 161.0(2) . . . . ?
C01D C00N C00P C00X 176.55(18) . . . . ?
C01D C00N C00P C010 -1.6(3) . . . . ?
C01D C00N C012 C018 -174.60(17) . . . . ?
C01D C00N C012 C01I 62.0(2) . . . . ?
C01F C011 C01K C00O 156.99(17) . . . . ?
C01F C011 C01K C015 30.5(2) . . . . ?
C01F C011 C01O N00G 60.0(2) . . . . ?
C01F C013 C01G Cl01 179.91(16) . . . . ?
C01F C013 C01G C00W -0.8(3) . . . . ?
C01F C01A C01M O007 88.5(2) . . . . ?
C01F C01A C01M C00S -147.86(19) . . . . ?
C01F C01A C01M C015 -27.1(3) . . . . ?
C01G C00W C016 C01A 0.9(3) . . . . ?
C01G C013 C01F C011 -179.25(19) . . . . ?
C01G C013 C01F C01A 1.9(3) . . . . ?
C01H O004 C00X C00P 173.78(17) . . . . ?
C01H O004 C00X C00V 53.6(2) . . . . ?
C01H O004 C00X C00Y -67.1(2) . . . . ?
C01I C012 C018 C00U -91.8(2) . . . . ?
C01I C012 C018 C00Y 148.11(17) . . . . ?
C01K C00O C00Q N00F -0.9(4) . . . . ?
C01K C00O C00Q C01E -179.5(2) . . . . ?
C01K C011 C01F C013 -175.20(18) . . . . ?
C01K C011 C01F C01A 3.6(3) . . . . ?
C01K C011 C01O N00G -66.7(2) . . . . ?
C01K C015 C01M O007 -62.00(19) . . . . ?
C01K C015 C01M C00S -179.10(16) . . . . ?
C01K C015 C01M C01A 59.1(2) . . . . ?
C01M C00S C00T C00Z -0.1(3) . . . . ?
C01M C015 C01K C00O 171.13(16) . . . . ?
C01M C015 C01K C011 -62.2(2) . . . . ?
C01M C01A C01F C011 -5.1(3) . . . . ?
C01M C01A C01F C013 173.62(19) . . . . ?
C01O C011 C01F C013 60.2(2) . . . . ?
C01O C011 C01F C01A -121.0(2) . . . . ?
C01O C011 C01K C00O -77.2(2) . . . . ?
C01O C011 C01K C015 156.32(17) . . . . ?
C01P O007 C01M C00S -80.3(2) . . . . ?
C01P O007 C01M C015 163.05(18) . . . . ?
C01P O007 C01M C01A 43.9(2) . . . . ?

loop_
_twin_individual_id
_twin_individual_mass_fraction_refined
1 0.90554
2 0.09446
